data_7020557
loop_
_publ_author_name
'Leeland, James W.'
'Finn, Colin'
'Escuyer, B\'ereng\`ere'
'Kawaguchi, Hiroyuki'
'Nichol, Gary S.'
'Slawin, Alexandra M. Z.'
'Love, Jason B.'

_publ_section_title
;
 Synthesis and structures of transition metal pacman complexes of
 heteroditopic Schiff-base pyrrole macrocycles.
;
_journal_issue 45
_journal_name_full 'Dalton transactions (Cambridge, England : 2003)'
_journal_page_first 13815
_journal_page_last 13831
_journal_paper_doi 10.1039/c2dt31850d
_journal_volume 41
_journal_year 2012
_chemical_formula_moiety 'C0 C39 H48 Cl N4 O6 Ti'
_chemical_formula_sum 'C39 H48 Cl N4 O6 Ti'
_chemical_formula_weight 752.16
_space_group_IT_number 14
_symmetry_cell_setting monoclinic
_symmetry_space_group_name_Hall '-P 2ybc'
_symmetry_space_group_name_H-M 'P 1 21/c 1'
_atom_sites_solution_hydrogens geom
_atom_sites_solution_primary direct
_atom_sites_solution_secondary difmap
_audit_creation_method SHELXL-97
_cell_angle_alpha 90.000(5)
_cell_angle_beta 111.333(5)
_cell_angle_gamma 90.000(5)
_cell_formula_units_Z 4
_cell_length_a 13.540(5)
_cell_length_b 20.124(5)
_cell_length_c 14.798(5)
_cell_measurement_reflns_used 8341
_cell_measurement_temperature 150(2)
_cell_measurement_theta_max 27.5
_cell_measurement_theta_min 3.0
_cell_volume 3756(2)
_computing_cell_refinement
;
CrysAlisPro, Oxford Diffraction Ltd.,
Version 1.171.33.55 (release 05-01-2010 CrysAlis171 .NET)
(compiled Jan 5 2010,16:28:46)
;
_computing_data_collection
;
CrysAlisPro, Oxford Diffraction Ltd.,
Version 1.171.33.55 (release 05-01-2010 CrysAlis171 .NET)
(compiled Jan 5 2010,16:28:46)
;
_computing_data_reduction
;
CrysAlisPro, Oxford Diffraction Ltd.,
Version 1.171.33.55 (release 05-01-2010 CrysAlis171 .NET)
(compiled Jan 5 2010,16:28:46)
;
_computing_molecular_graphics 'ORTEP (Farrugia, 1997) '
_computing_publication_material 'enCIFer (Allen et al., 2004) '
_computing_structure_refinement 'SHELXL-97 (Sheldrick, 1998) '
_computing_structure_solution 'SIR-92 (Giacovazzo, 1994) '
_diffrn_ambient_temperature 150(2)
_diffrn_detector_area_resol_mean 16.1042
_diffrn_measured_fraction_theta_full 0.966
_diffrn_measured_fraction_theta_max 0.966
_diffrn_measurement_device_type 'Xcalibur, Eos'
_diffrn_measurement_method 'omega scans'
_diffrn_radiation_monochromator graphite
_diffrn_radiation_source 'Enhance (Mo) X-ray Source'
_diffrn_radiation_type MoK\a
_diffrn_radiation_wavelength 0.71073
_diffrn_reflns_av_R_equivalents 0.0310
_diffrn_reflns_av_sigmaI/netI 0.1154
_diffrn_reflns_limit_h_max 17
_diffrn_reflns_limit_h_min -17
_diffrn_reflns_limit_k_max 26
_diffrn_reflns_limit_k_min -24
_diffrn_reflns_limit_l_max 19
_diffrn_reflns_limit_l_min -19
_diffrn_reflns_number 24594
_diffrn_reflns_theta_full 27.50
_diffrn_reflns_theta_max 27.50
_diffrn_reflns_theta_min 2.96
_diffrn_standards_decay_% 0
_diffrn_standards_number 0
_exptl_absorpt_coefficient_mu 0.350
_exptl_absorpt_correction_T_max 1.00000
_exptl_absorpt_correction_T_min 0.98760
_exptl_absorpt_correction_type multi-scan
_exptl_absorpt_process_details
;
CrysAlisPro, Oxford Diffraction Ltd.,
Version 1.171.33.55 (release 05-01-2010 CrysAlis171 .NET)
(compiled Jan 5 2010,16:28:46)
Empirical absorption correction using spherical harmonics,
implemented in SCALE3 ABSPACK scaling algorithm.
;
_exptl_crystal_colour red
_exptl_crystal_density_diffrn 1.330
_exptl_crystal_density_method 'not measured'
_exptl_crystal_description block
_exptl_crystal_F_000 1588
_exptl_crystal_size_max 0.08
_exptl_crystal_size_mid 0.07
_exptl_crystal_size_min 0.04
_refine_diff_density_max 0.593
_refine_diff_density_min -0.438
_refine_diff_density_rms 0.053
_refine_ls_extinction_method none
_refine_ls_goodness_of_fit_ref 0.817
_refine_ls_hydrogen_treatment riding
_refine_ls_matrix_type full
_refine_ls_number_parameters 462
_refine_ls_number_reflns 8341
_refine_ls_number_restraints 0
_refine_ls_restrained_S_all 0.817
_refine_ls_R_factor_all 0.1173
_refine_ls_R_factor_gt 0.0527
_refine_ls_shift/su_max 0.000
_refine_ls_shift/su_mean 0.000
_refine_ls_structure_factor_coef Fsqd
_refine_ls_weighting_details 'calc w=1/[\s^2^(Fo^2^)+(0.0798P)^2^+0.0000P] where P=(Fo^2^+2Fc^2^)/3'
_refine_ls_weighting_scheme calc
_refine_ls_wR_factor_gt 0.1344
_refine_ls_wR_factor_ref 0.1456
_reflns_number_gt 3571
_reflns_number_total 8341
_reflns_threshold_expression >2\s(I)
_cod_data_source_file c2dt31850d.txt
_cod_data_source_block j10084cold_TiCl(Lp)
_cod_depositor_comments
;
 Removing duplicate rows from the ATOM_TYPE loop.

 Antanas Vaitkus,
 2018-08-07

The following automatic conversions were performed:

'_symmetry_cell_setting' value 'Monoclinic' changed to 'monoclinic'
according to /home/saulius/struct/CIF-dictionaries/cif_core.dic
dictionary named 'cif_core.dic' version 2.4.2 from 2011-04-26.

Automatic conversion script
Id: cif_fix_values 1891 2012-01-12 08:04:46Z andrius 
;
_cod_original_formula_sum 'C0 C39 H48 Cl N4 O6 Ti'
_cod_database_code 7020557

loop_
_symmetry_equiv_pos_as_xyz
'x, y, z'
'-x, y+1/2, -z+1/2'
'-x, -y, -z'
'x, -y-1/2, z-1/2'

loop_
_atom_site_label
_atom_site_type_symbol
_atom_site_fract_x
_atom_site_fract_y
_atom_site_fract_z
_atom_site_U_iso_or_equiv
_atom_site_adp_type
_atom_site_occupancy
_atom_site_symmetry_multiplicity
_atom_site_calc_flag
_atom_site_refinement_flags
C1 C 0.8696(3) 0.30809(16) 0.1645(2) 0.0460(8) Uani 1 1 d .
H1 H 0.8653 0.3455 0.2021 0.055 Uiso 1 1 calc R
C2 C 0.7777(3) 0.27300(16) 0.1099(2) 0.0430(8) Uani 1 1 d .
C3 C 0.6717(3) 0.28089(18) 0.0980(2) 0.0566(9) Uani 1 1 d .
H3 H 0.6426 0.3153 0.1246 0.068 Uiso 1 1 calc R
C4 C 0.6171(3) 0.2293(2) 0.0403(3) 0.0615(10) Uani 1 1 d .
H4 H 0.5429 0.2216 0.0194 0.074 Uiso 1 1 calc R
C5 C 0.6905(3) 0.19016(17) 0.0179(2) 0.0523(9) Uani 1 1 d .
C6 C 0.6714(3) 0.1224(2) -0.0303(3) 0.0670(10) Uani 1 1 d .
C7 C 0.5601(3) 0.1146(3) -0.0999(4) 0.1054(16) Uani 1 1 d .
H7A H 0.5104 0.1244 -0.0663 0.126 Uiso 1 1 calc R
H7B H 0.5484 0.0681 -0.1230 0.126 Uiso 1 1 calc R
C8 C 0.5371(4) 0.1612(3) -0.1867(3) 0.1181(19) Uani 1 1 d .
H8A H 0.4760 0.1893 -0.1924 0.177 Uiso 1 1 calc R
H8B H 0.5214 0.1349 -0.2460 0.177 Uiso 1 1 calc R
H8C H 0.5992 0.1893 -0.1773 0.177 Uiso 1 1 calc R
C9 C 0.6912(3) 0.06658(18) 0.0576(3) 0.0719(11) Uani 1 1 d .
H9A H 0.6874 0.0219 0.0287 0.086 Uiso 1 1 calc R
H9B H 0.7643 0.0724 0.1050 0.086 Uiso 1 1 calc R
C10 C 0.6199(4) 0.0678(2) 0.1103(3) 0.0963(14) Uani 1 1 d .
H10A H 0.6231 0.1114 0.1405 0.144 Uiso 1 1 calc R
H10B H 0.6409 0.0334 0.1607 0.144 Uiso 1 1 calc R
H10C H 0.5473 0.0592 0.0655 0.144 Uiso 1 1 calc R
C11 C 0.7520(3) 0.10406(17) -0.0739(2) 0.0508(8) Uani 1 1 d .
C12 C 0.7413(3) 0.0533(2) -0.1415(3) 0.0698(11) Uani 1 1 d .
H12 H 0.6779 0.0304 -0.1776 0.084 Uiso 1 1 calc R
C13 C 0.8402(3) 0.0428(2) -0.1459(3) 0.0789(12) Uani 1 1 d .
H13 H 0.8579 0.0111 -0.1852 0.095 Uiso 1 1 calc R
C14 C 0.9089(3) 0.08745(16) -0.0820(2) 0.0500(8) Uani 1 1 d .
C15 C 1.0170(3) 0.09863(17) -0.0518(2) 0.0535(9) Uani 1 1 d .
H15 H 1.0610 0.0728 -0.0756 0.064 Uiso 1 1 calc R
C16 C 1.1641(3) 0.16058(18) 0.0505(2) 0.0471(8) Uani 1 1 d .
C17 C 1.2475(3) 0.1174(2) 0.0615(2) 0.0665(11) Uani 1 1 d .
H17 H 1.2341 0.0723 0.0414 0.080 Uiso 1 1 calc R
C18 C 1.3504(3) 0.1406(3) 0.1021(3) 0.0842(14) Uani 1 1 d .
H18 H 1.4077 0.1112 0.1094 0.101 Uiso 1 1 calc R
C19 C 1.3716(3) 0.2056(3) 0.1321(3) 0.0856(14) Uani 1 1 d .
H19 H 1.4428 0.2207 0.1590 0.103 Uiso 1 1 calc R
C20 C 1.2889(3) 0.2488(2) 0.1230(2) 0.0685(11) Uani 1 1 d .
H20 H 1.3022 0.2937 0.1440 0.082 Uiso 1 1 calc R
C21 C 1.1867(3) 0.22486(18) 0.0825(2) 0.0484(8) Uani 1 1 d .
C22 C 1.0805(3) 0.3125(2) -0.0052(3) 0.0848(13) Uani 1 1 d .
H22A H 1.1213 0.3533 0.0226 0.102 Uiso 1 1 calc R
H22B H 1.1072 0.2947 -0.0543 0.102 Uiso 1 1 calc R
C23 C 0.9732(3) 0.3290(3) -0.0505(3) 0.1005(16) Uani 1 1 d .
H23A H 0.9618 0.3485 -0.1149 0.121 Uiso 1 1 calc R
H23B H 0.9545 0.3631 -0.0112 0.121 Uiso 1 1 calc R
C24 C 0.8108(3) 0.2742(2) -0.1488(2) 0.0721(11) Uani 1 1 d .
H24A H 0.7814 0.2287 -0.1619 0.087 Uiso 1 1 calc R
H24B H 0.8302 0.2880 -0.2044 0.087 Uiso 1 1 calc R
C25 C 0.7268(3) 0.3205(3) -0.1413(3) 0.0864(13) Uani 1 1 d .
H25A H 0.6602 0.3141 -0.1978 0.104 Uiso 1 1 calc R
H25B H 0.7125 0.3105 -0.0817 0.104 Uiso 1 1 calc R
C26 C 0.7023(4) 0.4316(3) -0.0999(5) 0.122(2) Uani 1 1 d .
H26A H 0.6273 0.4330 -0.1444 0.147 Uiso 1 1 calc R
H26B H 0.7047 0.4151 -0.0361 0.147 Uiso 1 1 calc R
C27 C 0.7474(5) 0.4969(3) -0.0893(4) 0.129(2) Uani 1 1 d .
H27A H 0.7483 0.5118 -0.1527 0.155 Uiso 1 1 calc R
H27B H 0.7019 0.5280 -0.0700 0.155 Uiso 1 1 calc R
C28 C 0.8655(4) 0.5134(2) 0.0789(3) 0.0916(15) Uani 1 1 d .
H28A H 0.8123 0.4882 0.0965 0.110 Uiso 1 1 calc R
H28B H 0.8543 0.5614 0.0864 0.110 Uiso 1 1 calc R
C29 C 0.9729(3) 0.49431(17) 0.1435(3) 0.0720(11) Uani 1 1 d .
H29A H 1.0260 0.5085 0.1158 0.086 Uiso 1 1 calc R
H29B H 0.9906 0.5152 0.2080 0.086 Uiso 1 1 calc R
C30 C 1.0596(3) 0.39356(18) 0.2140(2) 0.0582(9) Uani 1 1 d .
C31 C 1.1530(4) 0.4265(2) 0.2694(3) 0.0715(11) Uani 1 1 d .
H31 H 1.1573 0.4735 0.2659 0.086 Uiso 1 1 calc R
C32 C 1.2392(4) 0.3906(3) 0.3295(3) 0.0801(12) Uani 1 1 d .
H32 H 1.3029 0.4130 0.3664 0.096 Uiso 1 1 calc R
C33 C 1.2334(3) 0.3232(2) 0.3360(3) 0.0720(11) Uani 1 1 d .
H33 H 1.2928 0.2991 0.3778 0.086 Uiso 1 1 calc R
C34 C 1.1413(3) 0.28985(19) 0.2821(2) 0.0571(9) Uani 1 1 d .
H34 H 1.1382 0.2429 0.2867 0.069 Uiso 1 1 calc R
C35 C 1.0534(3) 0.32441(17) 0.2211(2) 0.0477(8) Uani 1 1 d .
C100 C 0.6727(9) 0.6222(6) 0.1624(5) 0.260(6) Uani 1 1 d .
H10D H 0.6359 0.6560 0.1873 0.313 Uiso 1 1 calc R
H10E H 0.7402 0.6105 0.2151 0.313 Uiso 1 1 calc R
C101 C 0.6927(7) 0.6473(3) 0.0834(7) 0.164(3) Uani 1 1 d .
H10F H 0.7086 0.6954 0.0908 0.196 Uiso 1 1 calc R
H10G H 0.7522 0.6236 0.0739 0.196 Uiso 1 1 calc R
C102 C 0.6034(6) 0.6357(5) 0.0125(6) 0.168(3) Uani 1 1 d .
H10H H 0.6188 0.6211 -0.0449 0.202 Uiso 1 1 calc R
H10I H 0.5628 0.6777 -0.0047 0.202 Uiso 1 1 calc R
C103 C 0.5446(7) 0.5906(7) 0.0325(7) 0.240(6) Uani 1 1 d .
H10J H 0.5260 0.5554 -0.0176 0.288 Uiso 1 1 calc R
H10K H 0.4780 0.6111 0.0323 0.288 Uiso 1 1 calc R
N1 N 0.9606(2) 0.28878(12) 0.16294(16) 0.0416(6) Uani 1 1 d .
N2 N 0.78993(19) 0.21676(12) 0.06002(17) 0.0434(6) Uani 1 1 d .
N3 N 0.8533(2) 0.12604(12) -0.03805(17) 0.0443(6) Uani 1 1 d .
N4 N 1.0555(2) 0.14623(13) 0.01071(17) 0.0443(6) Uani 1 1 d .
O1 O 1.09773(16) 0.26422(11) 0.07056(14) 0.0487(5) Uani 1 1 d .
O2 O 0.90459(17) 0.27337(10) -0.06253(14) 0.0489(6) Uani 1 1 d .
O3 O 0.7620(2) 0.38739(15) -0.13854(19) 0.0832(8) Uani 1 1 d .
O5 O 0.9720(2) 0.42422(11) 0.15145(17) 0.0663(7) Uani 1 1 d .
O100 O 0.6040(6) 0.5611(5) 0.1299(10) 0.333(6) Uani 1 1 d .
O4 O 0.8529(3) 0.49967(16) -0.0188(2) 0.0991(10) Uani 1 1 d .
Cl1 Cl 1.00848(7) 0.13304(4) 0.20026(6) 0.0589(3) Uani 1 1 d .
Ti1 Ti 0.94441(4) 0.20166(3) 0.05946(3) 0.03846(17) Uani 1 1 d .

loop_
_atom_site_aniso_label
_atom_site_aniso_U_11
_atom_site_aniso_U_22
_atom_site_aniso_U_33
_atom_site_aniso_U_23
_atom_site_aniso_U_13
_atom_site_aniso_U_12
C1 0.070(2) 0.031(2) 0.0456(17) 0.0026(14) 0.0316(18) 0.0042(17)
C2 0.057(2) 0.036(2) 0.0440(17) 0.0024(15) 0.0289(17) 0.0071(16)
C3 0.064(2) 0.046(2) 0.072(2) 0.0055(18) 0.039(2) 0.0153(18)
C4 0.045(2) 0.067(3) 0.077(2) 0.007(2) 0.0279(19) 0.0122(19)
C5 0.052(2) 0.048(2) 0.062(2) 0.0031(17) 0.0264(18) 0.0047(18)
C6 0.050(2) 0.065(3) 0.085(3) -0.026(2) 0.024(2) -0.0133(19)
C7 0.075(3) 0.106(4) 0.134(4) -0.034(3) 0.037(3) -0.010(3)
C8 0.098(4) 0.151(5) 0.088(3) 0.051(3) 0.013(3) 0.029(3)
C9 0.091(3) 0.040(2) 0.094(3) 0.008(2) 0.045(2) -0.001(2)
C10 0.103(3) 0.085(4) 0.108(3) 0.006(3) 0.048(3) 0.003(3)
C11 0.060(2) 0.042(2) 0.054(2) -0.0029(16) 0.0247(18) -0.0042(17)
C12 0.069(3) 0.067(3) 0.074(2) -0.022(2) 0.026(2) -0.021(2)
C13 0.089(3) 0.069(3) 0.088(3) -0.041(2) 0.044(2) -0.013(2)
C14 0.064(2) 0.036(2) 0.056(2) -0.0103(16) 0.0304(19) -0.0012(17)
C15 0.065(2) 0.044(2) 0.064(2) -0.0053(18) 0.038(2) 0.0058(18)
C16 0.049(2) 0.057(2) 0.0427(17) 0.0016(16) 0.0248(16) 0.0056(18)
C17 0.061(2) 0.078(3) 0.065(2) -0.004(2) 0.028(2) 0.018(2)
C18 0.056(3) 0.128(5) 0.073(3) -0.001(3) 0.028(2) 0.027(3)
C19 0.052(3) 0.133(5) 0.077(3) -0.015(3) 0.029(2) -0.011(3)
C20 0.062(3) 0.082(3) 0.067(2) -0.013(2) 0.031(2) -0.016(2)
C21 0.049(2) 0.059(2) 0.0457(18) 0.0012(17) 0.0269(17) 0.0004(18)
C22 0.086(3) 0.058(3) 0.111(3) 0.028(2) 0.036(3) -0.003(2)
C23 0.079(3) 0.099(4) 0.114(4) 0.055(3) 0.024(3) -0.014(3)
C24 0.095(3) 0.064(3) 0.046(2) -0.0010(18) 0.013(2) 0.008(2)
C25 0.073(3) 0.106(4) 0.070(3) 0.019(3) 0.013(2) 0.012(3)
C26 0.097(4) 0.094(4) 0.203(6) 0.051(4) 0.087(4) 0.039(3)
C27 0.148(6) 0.115(5) 0.153(5) 0.044(4) 0.087(5) 0.063(4)
C28 0.136(4) 0.043(3) 0.140(4) 0.005(3) 0.102(4) 0.011(3)
C29 0.106(3) 0.031(2) 0.097(3) -0.005(2) 0.058(3) 0.002(2)
C30 0.086(3) 0.042(2) 0.053(2) -0.0055(18) 0.033(2) -0.011(2)
C31 0.107(3) 0.050(3) 0.069(2) -0.017(2) 0.045(3) -0.031(3)
C32 0.091(3) 0.085(4) 0.059(2) -0.017(2) 0.022(2) -0.031(3)
C33 0.071(3) 0.083(3) 0.056(2) -0.006(2) 0.015(2) -0.008(2)
C34 0.071(3) 0.055(2) 0.0459(19) -0.0026(18) 0.0222(19) -0.002(2)
C35 0.066(2) 0.042(2) 0.0430(18) -0.0093(16) 0.0293(18) -0.0096(19)
C100 0.361(14) 0.370(15) 0.103(5) -0.036(7) 0.147(8) -0.054(12)
C101 0.159(7) 0.098(5) 0.220(9) -0.013(5) 0.054(7) -0.016(5)
C102 0.091(4) 0.215(9) 0.190(8) 0.094(7) 0.040(5) 0.032(5)
C103 0.134(7) 0.323(15) 0.226(9) 0.109(9) 0.022(6) -0.065(8)
N1 0.0563(17) 0.0317(16) 0.0436(14) 0.0014(12) 0.0266(13) 0.0013(13)
N2 0.0471(16) 0.0391(17) 0.0485(15) 0.0017(12) 0.0229(13) 0.0026(13)
N3 0.0503(16) 0.0341(16) 0.0523(15) -0.0035(12) 0.0231(14) 0.0004(13)
N4 0.0515(17) 0.0381(17) 0.0494(15) -0.0010(13) 0.0257(14) 0.0042(13)
O1 0.0561(14) 0.0433(14) 0.0522(12) 0.0015(11) 0.0263(11) -0.0010(11)
O2 0.0654(15) 0.0427(14) 0.0414(12) 0.0054(10) 0.0228(12) 0.0029(11)
O3 0.090(2) 0.066(2) 0.0934(19) 0.0172(16) 0.0328(17) 0.0172(17)
O5 0.096(2) 0.0293(14) 0.0758(16) -0.0029(12) 0.0341(16) -0.0065(14)
O100 0.200(7) 0.263(9) 0.545(17) 0.239(10) 0.145(8) 0.044(6)
O4 0.103(2) 0.099(3) 0.103(2) 0.0159(19) 0.047(2) 0.029(2)
Cl1 0.0817(6) 0.0442(5) 0.0566(5) 0.0157(4) 0.0318(5) 0.0111(5)
Ti1 0.0462(3) 0.0305(3) 0.0443(3) 0.0001(3) 0.0231(3) 0.0029(3)

loop_
_atom_type_symbol
_atom_type_description
_atom_type_scat_dispersion_real
_atom_type_scat_dispersion_imag
_atom_type_scat_source
C C 0.0033 0.0016 'International Tables Vol C Tables 4.2.6.8 and 6.1.1.4'
H H 0.0000 0.0000 'International Tables Vol C Tables 4.2.6.8 and 6.1.1.4'
N N 0.0061 0.0033 'International Tables Vol C Tables 4.2.6.8 and 6.1.1.4'
O O 0.0106 0.0060 'International Tables Vol C Tables 4.2.6.8 and 6.1.1.4'
Cl Cl 0.1484 0.1585 'International Tables Vol C Tables 4.2.6.8 and 6.1.1.4'
Ti Ti 0.2776 0.4457 'International Tables Vol C Tables 4.2.6.8 and 6.1.1.4'

loop_
_geom_angle_atom_site_label_1
_geom_angle_atom_site_label_2
_geom_angle_atom_site_label_3
_geom_angle
N1 C1 C2 119.1(3)
N1 C1 H1 120.4
C2 C1 H1 120.4
C3 C2 N2 110.0(3)
C3 C2 C1 132.3(3)
N2 C2 C1 117.6(3)
C4 C3 C2 106.8(3)
C4 C3 H3 126.6
C2 C3 H3 126.6
C3 C4 C5 107.7(3)
C3 C4 H4 126.2
C5 C4 H4 126.2
N2 C5 C4 109.7(3)
N2 C5 C6 122.5(3)
C4 C5 C6 127.1(3)
C7 C6 C11 112.7(3)
C7 C6 C5 112.1(3)
C11 C6 C5 113.4(3)
C7 C6 C9 107.6(3)
C11 C6 C9 103.5(3)
C5 C6 C9 106.8(3)
C6 C7 C8 111.2(4)
C6 C7 H7A 109.4
C8 C7 H7A 109.4
C6 C7 H7B 109.4
C8 C7 H7B 109.4
H7A C7 H7B 108.0
C7 C8 H8A 109.5
C7 C8 H8B 109.5
H8A C8 H8B 109.5
C7 C8 H8C 109.5
H8A C8 H8C 109.5
H8B C8 H8C 109.5
C10 C9 C6 117.4(3)
C10 C9 H9A 107.9
C6 C9 H9A 107.9
C10 C9 H9B 107.9
C6 C9 H9B 107.9
H9A C9 H9B 107.2
C9 C10 H10A 109.5
C9 C10 H10B 109.5
H10A C10 H10B 109.5
C9 C10 H10C 109.5
H10A C10 H10C 109.5
H10B C10 H10C 109.5
N3 C11 C12 110.1(3)
N3 C11 C6 122.9(3)
C12 C11 C6 125.8(3)
C13 C12 C11 107.3(3)
C13 C12 H12 126.4
C11 C12 H12 126.4
C12 C13 C14 106.8(3)
C12 C13 H13 126.6
C14 C13 H13 126.6
C15 C14 C13 133.9(3)
C15 C14 N3 116.4(3)
C13 C14 N3 109.6(3)
N4 C15 C14 116.9(3)
N4 C15 H15 121.5
C14 C15 H15 121.5
C21 C16 C17 118.7(3)
C21 C16 N4 114.0(3)
C17 C16 N4 127.3(3)
C18 C17 C16 119.2(4)
C18 C17 H17 120.4
C16 C17 H17 120.4
C19 C18 C17 121.3(4)
C19 C18 H18 119.3
C17 C18 H18 119.3
C18 C19 C20 120.0(4)
C18 C19 H19 120.0
C20 C19 H19 120.0
C21 C20 C19 118.0(4)
C21 C20 H20 121.0
C19 C20 H20 121.0
C16 C21 C20 122.8(3)
C16 C21 O1 114.6(3)
C20 C21 O1 122.6(3)
C23 C22 O1 112.3(3)
C23 C22 H22A 109.2
O1 C22 H22A 109.2
C23 C22 H22B 109.2
O1 C22 H22B 109.2
H22A C22 H22B 107.9
C22 C23 O2 113.0(4)
C22 C23 H23A 109.0
O2 C23 H23A 109.0
C22 C23 H23B 109.0
O2 C23 H23B 109.0
H23A C23 H23B 107.8
O2 C24 C25 112.9(3)
O2 C24 H24A 109.0
C25 C24 H24A 109.0
O2 C24 H24B 109.0
C25 C24 H24B 109.0
H24A C24 H24B 107.8
O3 C25 C24 109.4(4)
O3 C25 H25A 109.8
C24 C25 H25A 109.8
O3 C25 H25B 109.8
C24 C25 H25B 109.8
H25A C25 H25B 108.2
C27 C26 O3 109.3(4)
C27 C26 H26A 109.8
O3 C26 H26A 109.8
C27 C26 H26B 109.8
O3 C26 H26B 109.8
H26A C26 H26B 108.3
O4 C27 C26 112.8(5)
O4 C27 H27A 109.0
C26 C27 H27A 109.0
O4 C27 H27B 109.0
C26 C27 H27B 109.0
H27A C27 H27B 107.8
O4 C28 C29 109.6(3)
O4 C28 H28A 109.8
C29 C28 H28A 109.8
O4 C28 H28B 109.8
C29 C28 H28B 109.8
H28A C28 H28B 108.2
O5 C29 C28 106.1(3)
O5 C29 H29A 110.5
C28 C29 H29A 110.5
O5 C29 H29B 110.5
C28 C29 H29B 110.5
H29A C29 H29B 108.7
O5 C30 C31 124.3(4)
O5 C30 C35 116.2(3)
C31 C30 C35 119.5(4)
C32 C31 C30 120.0(4)
C32 C31 H31 120.0
C30 C31 H31 120.0
C33 C32 C31 120.5(4)
C33 C32 H32 119.8
C31 C32 H32 119.8
C32 C33 C34 120.3(4)
C32 C33 H33 119.9
C34 C33 H33 119.9
C33 C34 C35 120.7(4)
C33 C34 H34 119.7
C35 C34 H34 119.7
C34 C35 C30 119.0(3)
C34 C35 N1 119.8(3)
C30 C35 N1 121.1(3)
C101 C100 O100 108.3(7)
C101 C100 H10D 110.0
O100 C100 H10D 110.0
C101 C100 H10E 110.0
O100 C100 H10E 110.0
H10D C100 H10E 108.4
C102 C101 C100 101.9(8)
C102 C101 H10F 111.4
C100 C101 H10F 111.4
C102 C101 H10G 111.4
C100 C101 H10G 111.4
H10F C101 H10G 109.3
C101 C102 C103 113.8(7)
C101 C102 H10H 108.8
C103 C102 H10H 108.8
C101 C102 H10I 108.8
C103 C102 H10I 108.8
H10H C102 H10I 107.7
C102 C103 O100 109.5(7)
C102 C103 H10J 109.8
O100 C103 H10J 109.8
C102 C103 H10K 109.8
O100 C103 H10K 109.8
H10J C103 H10K 108.2
C1 N1 C35 118.1(3)
C1 N1 Ti1 112.4(2)
C35 N1 Ti1 129.56(19)
C5 N2 C2 105.8(2)
C5 N2 Ti1 138.7(2)
C2 N2 Ti1 115.3(2)
C11 N3 C14 106.1(3)
C11 N3 Ti1 138.3(2)
C14 N3 Ti1 115.5(2)
C15 N4 C16 122.6(3)
C15 N4 Ti1 117.5(2)
C16 N4 Ti1 119.8(2)
C21 O1 C22 111.7(2)
C21 O1 Ti1 113.49(19)
C22 O1 Ti1 114.4(2)
C23 O2 C24 115.3(3)
C23 O2 Ti1 117.1(2)
C24 O2 Ti1 127.3(2)
C25 O3 C26 111.3(4)
C30 O5 C29 118.5(3)
C103 O100 C100 92.1(6)
C28 O4 C27 117.9(4)
N2 Ti1 N3 77.16(9)
N2 Ti1 N4 150.56(10)
N3 Ti1 N4 73.41(10)
N2 Ti1 O2 87.81(9)
N3 Ti1 O2 90.23(9)
N4 Ti1 O2 93.20(8)
N2 Ti1 N1 75.01(9)
N3 Ti1 N1 152.17(9)
N4 Ti1 N1 134.41(10)
O2 Ti1 N1 88.96(8)
N2 Ti1 O1 139.60(9)
N3 Ti1 O1 133.88(8)
N4 Ti1 O1 66.84(9)
O2 Ti1 O1 70.12(8)
N1 Ti1 O1 71.30(8)
N2 Ti1 Cl1 97.22(7)
N3 Ti1 Cl1 96.55(7)
N4 Ti1 Cl1 85.29(7)
O2 Ti1 Cl1 172.30(7)
N1 Ti1 Cl1 86.74(7)
O1 Ti1 Cl1 102.41(6)

loop_
_geom_bond_atom_site_label_1
_geom_bond_atom_site_label_2
_geom_bond_distance
C1 N1 1.300(4)
C1 C2 1.403(4)
C1 H1 0.9500
C2 C3 1.390(4)
C2 N2 1.393(4)
C3 C4 1.377(5)
C3 H3 0.9500
C4 C5 1.400(4)
C4 H4 0.9500
C5 N2 1.370(4)
C5 C6 1.516(5)
C6 C7 1.493(5)
C6 C11 1.501(4)
C6 C9 1.665(5)
C7 C8 1.528(6)
C7 H7A 0.9900
C7 H7B 0.9900
C8 H8A 0.9800
C8 H8B 0.9800
C8 H8C 0.9800
C9 C10 1.446(5)
C9 H9A 0.9900
C9 H9B 0.9900
C10 H10A 0.9800
C10 H10B 0.9800
C10 H10C 0.9800
C11 N3 1.353(4)
C11 C12 1.400(5)
C12 C13 1.381(5)
C12 H12 0.9500
C13 C14 1.388(5)
C13 H13 0.9500
C14 C15 1.384(4)
C14 N3 1.397(4)
C15 N4 1.302(4)
C15 H15 0.9500
C16 C21 1.373(4)
C16 C17 1.387(4)
C16 N4 1.400(4)
C17 C18 1.383(5)
C17 H17 0.9500
C18 C19 1.376(6)
C18 H18 0.9500
C19 C20 1.386(6)
C19 H19 0.9500
C20 C21 1.380(5)
C20 H20 0.9500
C21 O1 1.398(4)
C22 C23 1.400(5)
C22 O1 1.438(4)
C22 H22A 0.9900
C22 H22B 0.9900
C23 O2 1.423(5)
C23 H23A 0.9900
C23 H23B 0.9900
C24 O2 1.437(4)
C24 C25 1.505(5)
C24 H24A 0.9900
C24 H24B 0.9900
C25 O3 1.424(5)
C25 H25A 0.9900
C25 H25B 0.9900
C26 C27 1.433(7)
C26 O3 1.451(5)
C26 H26A 0.9900
C26 H26B 0.9900
C27 O4 1.431(6)
C27 H27A 0.9900
C27 H27B 0.9900
C28 O4 1.420(5)
C28 C29 1.471(5)
C28 H28A 0.9900
C28 H28B 0.9900
C29 O5 1.416(4)
C29 H29A 0.9900
C29 H29B 0.9900
C30 O5 1.358(4)
C30 C31 1.398(5)
C30 C35 1.400(5)
C31 C32 1.386(6)
C31 H31 0.9500
C32 C33 1.363(6)
C32 H32 0.9500
C33 C34 1.385(5)
C33 H33 0.9500
C34 C35 1.390(5)
C34 H34 0.9500
C35 N1 1.431(4)
C100 C101 1.386(9)
C100 O100 1.511(12)
C100 H10D 0.9900
C100 H10E 0.9900
C101 C102 1.301(8)
C101 H10F 0.9900
C101 H10G 0.9900
C102 C103 1.311(9)
C102 H10H 0.9900
C102 H10I 0.9900
C103 O100 1.494(10)
C103 H10J 0.9900
C103 H10K 0.9900
N1 Ti1 2.285(2)
N2 Ti1 2.117(3)
N3 Ti1 2.150(3)
N4 Ti1 2.195(2)
O1 Ti1 2.382(2)
O2 Ti1 2.219(2)
Cl1 Ti1 2.3843(11)

loop_
_geom_torsion_atom_site_label_1
_geom_torsion_atom_site_label_2
_geom_torsion_atom_site_label_3
_geom_torsion_atom_site_label_4
_geom_torsion
N1 C1 C2 C3 179.1(3)
N1 C1 C2 N2 3.0(4)
N2 C2 C3 C4 -0.1(4)
C1 C2 C3 C4 -176.3(3)
C2 C3 C4 C5 0.3(4)
C3 C4 C5 N2 -0.5(4)
C3 C4 C5 C6 169.7(3)
N2 C5 C6 C7 -159.4(3)
C4 C5 C6 C7 31.5(5)
N2 C5 C6 C11 -30.3(5)
C4 C5 C6 C11 160.6(3)
N2 C5 C6 C9 83.0(4)
C4 C5 C6 C9 -86.1(4)
C11 C6 C7 C8 -62.9(5)
C5 C6 C7 C8 66.5(5)
C9 C6 C7 C8 -176.4(4)
C7 C6 C9 C10 -56.2(5)
C11 C6 C9 C10 -175.8(3)
C5 C6 C9 C10 64.3(4)
C7 C6 C11 N3 158.5(4)
C5 C6 C11 N3 29.8(5)
C9 C6 C11 N3 -85.5(4)
C7 C6 C11 C12 -35.1(5)
C5 C6 C11 C12 -163.9(3)
C9 C6 C11 C12 80.9(4)
N3 C11 C12 C13 1.3(4)
C6 C11 C12 C13 -166.6(4)
C11 C12 C13 C14 -0.6(5)
C12 C13 C14 C15 176.5(4)
C12 C13 C14 N3 -0.3(4)
C13 C14 C15 N4 179.9(4)
N3 C14 C15 N4 -3.5(4)
C21 C16 C17 C18 -1.6(5)
N4 C16 C17 C18 179.6(3)
C16 C17 C18 C19 0.3(6)
C17 C18 C19 C20 0.8(6)
C18 C19 C20 C21 -0.7(6)
C17 C16 C21 C20 1.8(5)
N4 C16 C21 C20 -179.3(3)
C17 C16 C21 O1 -178.5(3)
N4 C16 C21 O1 0.5(4)
C19 C20 C21 C16 -0.6(5)
C19 C20 C21 O1 179.6(3)
O1 C22 C23 O2 -38.4(5)
O2 C24 C25 O3 68.3(4)
O3 C26 C27 O4 -65.0(6)
O4 C28 C29 O5 -77.0(4)
O5 C30 C31 C32 -178.4(3)
C35 C30 C31 C32 1.2(5)
C30 C31 C32 C33 -0.8(5)
C31 C32 C33 C34 0.5(6)
C32 C33 C34 C35 -0.5(5)
C33 C34 C35 C30 0.9(4)
C33 C34 C35 N1 177.4(3)
O5 C30 C35 C34 178.4(3)
C31 C30 C35 C34 -1.2(4)
O5 C30 C35 N1 1.9(4)
C31 C30 C35 N1 -177.7(3)
O100 C100 C101 C102 36.2(11)
C100 C101 C102 C103 -19.0(13)
C101 C102 C103 O100 -5.2(15)
C2 C1 N1 C35 -178.5(3)
C2 C1 N1 Ti1 3.3(3)
C34 C35 N1 C1 130.5(3)
C30 C35 N1 C1 -53.0(4)
C34 C35 N1 Ti1 -51.7(3)
C30 C35 N1 Ti1 124.8(3)
C4 C5 N2 C2 0.4(3)
C6 C5 N2 C2 -170.3(3)
C4 C5 N2 Ti1 -172.7(2)
C6 C5 N2 Ti1 16.6(5)
C3 C2 N2 C5 -0.2(3)
C1 C2 N2 C5 176.7(3)
C3 C2 N2 Ti1 174.74(19)
C1 C2 N2 Ti1 -8.4(3)
C12 C11 N3 C14 -1.4(4)
C6 C11 N3 C14 166.9(3)
C12 C11 N3 Ti1 176.5(2)
C6 C11 N3 Ti1 -15.2(5)
C15 C14 N3 C11 -176.4(3)
C13 C14 N3 C11 1.0(4)
C15 C14 N3 Ti1 5.2(4)
C13 C14 N3 Ti1 -177.4(2)
C14 C15 N4 C16 177.0(3)
C14 C15 N4 Ti1 0.1(4)
C21 C16 N4 C15 155.5(3)
C17 C16 N4 C15 -25.6(5)
C21 C16 N4 Ti1 -27.7(3)
C17 C16 N4 Ti1 151.1(3)
C16 C21 O1 C22 -108.0(3)
C20 C21 O1 C22 71.8(4)
C16 C21 O1 Ti1 23.2(3)
C20 C21 O1 Ti1 -157.1(2)
C23 C22 O1 C21 150.8(4)
C23 C22 O1 Ti1 20.1(5)
C22 C23 O2 C24 -145.9(4)
C22 C23 O2 Ti1 40.6(5)
C25 C24 O2 C23 -77.1(4)
C25 C24 O2 Ti1 95.7(4)
C24 C25 O3 C26 -161.1(4)
C27 C26 O3 C25 174.2(4)
C31 C30 O5 C29 -2.2(5)
C35 C30 O5 C29 178.2(3)
C28 C29 O5 C30 -174.5(3)
C102 C103 O100 C100 24.3(12)
C101 C100 O100 C103 -36.1(10)
C29 C28 O4 C27 162.8(4)
C26 C27 O4 C28 -89.8(5)
C5 N2 Ti1 N3 -0.3(3)
C2 N2 Ti1 N3 -173.0(2)
C5 N2 Ti1 N4 -2.2(4)
C2 N2 Ti1 N4 -174.88(19)
C5 N2 Ti1 O2 90.4(3)
C2 N2 Ti1 O2 -82.2(2)
C5 N2 Ti1 N1 179.9(3)
C2 N2 Ti1 N1 7.26(19)
C5 N2 Ti1 O1 145.7(3)
C2 N2 Ti1 O1 -27.0(3)
C5 N2 Ti1 Cl1 -95.4(3)
C2 N2 Ti1 Cl1 91.90(19)
C11 N3 Ti1 N2 -0.5(3)
C14 N3 Ti1 N2 177.3(2)
C11 N3 Ti1 N4 178.5(3)
C14 N3 Ti1 N4 -3.7(2)
C11 N3 Ti1 O2 -88.2(3)
C14 N3 Ti1 O2 89.6(2)
C11 N3 Ti1 N1 0.0(4)
C14 N3 Ti1 N1 177.78(19)
C11 N3 Ti1 O1 -150.3(3)
C14 N3 Ti1 O1 27.5(3)
C11 N3 Ti1 Cl1 95.4(3)
C14 N3 Ti1 Cl1 -86.8(2)
C15 N4 Ti1 N2 3.9(3)
C16 N4 Ti1 N2 -173.0(2)
C15 N4 Ti1 N3 2.0(2)
C16 N4 Ti1 N3 -174.9(2)
C15 N4 Ti1 O2 -87.3(2)
C16 N4 Ti1 O2 95.8(2)
C15 N4 Ti1 N1 -179.0(2)
C16 N4 Ti1 N1 4.1(3)
C15 N4 Ti1 O1 -154.1(2)
C16 N4 Ti1 O1 29.0(2)
C15 N4 Ti1 Cl1 100.2(2)
C16 N4 Ti1 Cl1 -76.7(2)
C23 O2 Ti1 N2 124.5(3)
C24 O2 Ti1 N2 -48.2(2)
C23 O2 Ti1 N3 -158.3(3)
C24 O2 Ti1 N3 29.0(2)
C23 O2 Ti1 N4 -84.9(3)
C24 O2 Ti1 N4 102.4(2)
C23 O2 Ti1 N1 49.5(3)
C24 O2 Ti1 N1 -123.2(2)
C23 O2 Ti1 O1 -21.0(3)
C24 O2 Ti1 O1 166.3(2)
C23 O2 Ti1 Cl1 -6.5(6)
C24 O2 Ti1 Cl1 -179(40)
C1 N1 Ti1 N2 -5.75(19)
C35 N1 Ti1 N2 176.4(3)
C1 N1 Ti1 N3 -6.3(3)
C35 N1 Ti1 N3 175.8(2)
C1 N1 Ti1 N4 175.72(18)
C35 N1 Ti1 N4 -2.2(3)
C1 N1 Ti1 O2 82.3(2)
C35 N1 Ti1 O2 -95.6(2)
C1 N1 Ti1 O1 151.6(2)
C35 N1 Ti1 O1 -26.3(2)
C1 N1 Ti1 Cl1 -104.12(19)
C35 N1 Ti1 Cl1 78.0(2)
C21 O1 Ti1 N2 169.56(17)
C22 O1 Ti1 N2 -60.6(3)
C21 O1 Ti1 N3 -59.6(2)
C22 O1 Ti1 N3 70.2(3)
C21 O1 Ti1 N4 -26.95(17)
C22 O1 Ti1 N4 102.9(3)
C21 O1 Ti1 O2 -129.61(18)
C22 O1 Ti1 O2 0.2(2)
C21 O1 Ti1 N1 134.54(19)
C22 O1 Ti1 N1 -95.6(3)
C21 O1 Ti1 Cl1 52.35(17)
C22 O1 Ti1 Cl1 -177.8(2)
